data_4308581
loop_
_publ_author_name
'Heather K. Izumi'
'Janet E. Kirsch'
'Charlotte L. Stern'
'Kenneth R. Poeppelmeier'

_publ_section_title
;
Examining the Out-of-Center Distortion in the [NbOF5]2- Anion
;
_journal_name_full 'Inorganic Chemistry'
_journal_page_first 884
_journal_page_last 895
_journal_paper_doi 10.1021/ic048766d
_journal_volume 44
_journal_year 2005
_chemical_formula_sum 'C20 H24 Cu F5 N8 Nb O'
_chemical_formula_weight 643.92
_chemical_name_systematic
; 
 ? 
;
_space_group_IT_number 14
_symmetry_cell_setting monoclinic
_symmetry_space_group_name_Hall '-P 2yn'
_symmetry_space_group_name_H-M 'P 1 21/n 1'
_atom_sites_solution_hydrogens geom
_atom_sites_solution_primary direct
_atom_sites_solution_secondary difmap
_audit_creation_method SHELXL-97
_cell_angle_alpha 90.00
_cell_angle_beta 109.270(2)
_cell_angle_gamma 90.00
_cell_formula_units_Z 2
_cell_length_a 8.8224(14)
_cell_length_b 16.385(3)
_cell_length_c 8.9020(14)
_cell_measurement_temperature 153(2)
_cell_measurement_theta_max 28.25
_cell_measurement_theta_min 2.49
_cell_volume 1214.7(4)
_computing_structure_refinement 'SHELXL-97 (Sheldrick, 1997)'
_computing_structure_solution 'SHELXS-97 (Sheldrick, 1990)'
_diffrn_ambient_temperature 153(2)
_diffrn_measured_fraction_theta_full 0.957
_diffrn_measured_fraction_theta_max 0.957
_diffrn_measurement_device_type 'Bruker Smart 1000 CCD'
_diffrn_radiation_monochromator graphite
_diffrn_radiation_source 'fine-focus sealed tube'
_diffrn_radiation_type MoK\a
_diffrn_radiation_wavelength 0.71073
_diffrn_reflns_av_R_equivalents 0.0494
_diffrn_reflns_av_sigmaI/netI 0.0333
_diffrn_reflns_limit_h_max 11
_diffrn_reflns_limit_h_min -11
_diffrn_reflns_limit_k_max 21
_diffrn_reflns_limit_k_min -21
_diffrn_reflns_limit_l_max 11
_diffrn_reflns_limit_l_min -11
_diffrn_reflns_number 10966
_diffrn_reflns_theta_full 28.25
_diffrn_reflns_theta_max 28.25
_diffrn_reflns_theta_min 2.49
_exptl_absorpt_coefficient_mu 1.416
_exptl_absorpt_correction_T_max 0.9803
_exptl_absorpt_correction_T_min 0.9803
_exptl_absorpt_correction_type 'face indexed'
_exptl_absorpt_process_details XPREP
_exptl_crystal_colour blue
_exptl_crystal_density_diffrn 1.761
_exptl_crystal_density_meas 1.731(3)
_exptl_crystal_density_method 'flotation pycnometry'
_exptl_crystal_description needle
_exptl_crystal_F_000 646
_exptl_crystal_size_max 0.261
_exptl_crystal_size_mid 0.046
_exptl_crystal_size_min 0.014
_refine_diff_density_max 0.604
_refine_diff_density_min -0.373
_refine_diff_density_rms 0.091
_refine_ls_extinction_method none
_refine_ls_goodness_of_fit_ref 1.045
_refine_ls_hydrogen_treatment mixed
_refine_ls_matrix_type full
_refine_ls_number_parameters 166
_refine_ls_number_reflns 2880
_refine_ls_number_restraints 0
_refine_ls_restrained_S_all 1.045
_refine_ls_R_factor_all 0.0499
_refine_ls_R_factor_gt 0.0317
_refine_ls_shift/su_max 0.000
_refine_ls_shift/su_mean 0.000
_refine_ls_structure_factor_coef Fsqd
_refine_ls_weighting_details 'calc w=1/[\s^2^(Fo^2^)+(0.0450P)^2^+0.5259P] where P=(Fo^2^+2Fc^2^)/3'
_refine_ls_weighting_scheme calc
_refine_ls_wR_factor_gt 0.0779
_refine_ls_wR_factor_ref 0.0904
_reflns_number_gt 2090
_reflns_number_total 2880
_reflns_threshold_expression >2sigma(I)
_cod_data_source_file ic048766dsi20040903_031408_3.cif
_cod_data_source_block Cu(3-apy)4NbOF5
_cod_original_cell_volume 1214.7(3)
_cod_database_code 4308581

loop_
_symmetry_equiv_pos_as_xyz
'x, y, z'
'-x+1/2, y+1/2, -z+1/2'
'-x, -y, -z'
'x-1/2, -y-1/2, z-1/2'

loop_
_atom_site_label
_atom_site_type_symbol
_atom_site_fract_x
_atom_site_fract_y
_atom_site_fract_z
_atom_site_U_iso_or_equiv
_atom_site_adp_type
_atom_site_occupancy
_atom_site_symmetry_multiplicity
_atom_site_calc_flag
_atom_site_refinement_flags
_atom_site_disorder_assembly
_atom_site_disorder_group
Nb1 Nb 1.0000 0.0000 0.0000 0.02235(10) Uani 1 2 d S . .
Cu1 Cu 1.0000 0.0000 0.5000 0.02530(12) Uani 1 2 d S . .
F1 F 1.00081(15) 0.00110(7) 0.21582(16) 0.0208(3) Uani 0.50 1 d P . .
F2 F 1.20686(14) -0.05446(8) 0.06805(14) 0.0259(3) Uani 1 1 d . . .
F3 F 1.10611(15) 0.10553(7) 0.03282(14) 0.0261(3) Uani 1 1 d . . .
O1 O 1.00081(15) 0.00110(7) 0.21582(16) 0.0208(3) Uani 0.50 1 d P . .
N1 N 1.0956(2) 0.11421(10) 0.5345(2) 0.0209(4) Uani 1 1 d . . .
N2 N 1.1978(3) 0.27228(14) 0.2973(3) 0.0462(6) Uani 1 1 d . . .
H2A H 1.2462 0.3199 0.3082 0.055 Uiso 1 1 calc R . .
H2B H 1.1567 0.2503 0.2022 0.055 Uiso 1 1 calc R . .
N3 N 0.7752(2) 0.04746(11) 0.4244(2) 0.0213(4) Uani 1 1 d . . .
N4 N 0.4651(3) 0.09419(14) 0.0471(2) 0.0383(5) Uani 1 1 d . . .
H4B H 0.3671 0.1141 0.0101 0.046 Uiso 1 1 calc R . .
H4C H 0.5159 0.0803 -0.0191 0.046 Uiso 1 1 calc R . .
C1 C 1.1114(2) 0.15611(13) 0.4113(3) 0.0231(5) Uani 1 1 d . . .
H1A H 1.0699 0.1331 0.3078 0.028 Uiso 1 1 calc R . .
C2 C 1.1863(3) 0.23207(13) 0.4289(3) 0.0244(5) Uani 1 1 d . . .
C3 C 1.2490(3) 0.26393(14) 0.5813(3) 0.0296(5) Uani 1 1 d . . .
H3A H 1.3041 0.3147 0.5984 0.036 Uiso 1 1 calc R . .
C4 C 1.2308(3) 0.22146(16) 0.7072(3) 0.0341(6) Uani 1 1 d . . .
H4A H 1.2717 0.2430 0.8120 0.041 Uiso 1 1 calc R . .
C5 C 1.1525(3) 0.14711(15) 0.6804(3) 0.0316(5) Uani 1 1 d . . .
H5A H 1.1385 0.1185 0.7678 0.038 Uiso 1 1 calc R . .
C6 C 0.6953(3) 0.05472(14) 0.2687(3) 0.0242(5) Uani 1 1 d . . .
H6A H 0.7475 0.0386 0.1956 0.029 Uiso 1 1 calc R . .
C7 C 0.5390(3) 0.08490(14) 0.2083(3) 0.0248(5) Uani 1 1 d . . .
C8 C 0.4639(3) 0.10599(16) 0.3178(3) 0.0326(6) Uani 1 1 d . . .
H8A H 0.3567 0.1258 0.2823 0.039 Uiso 1 1 calc R . .
C9 C 0.5461(3) 0.09789(18) 0.4775(3) 0.0371(6) Uani 1 1 d . . .
H9A H 0.4960 0.1124 0.5532 0.045 Uiso 1 1 calc R . .
C10 C 0.7020(3) 0.06849(15) 0.5282(3) 0.0314(5) Uani 1 1 d . . .
H10A H 0.7579 0.0632 0.6390 0.038 Uiso 1 1 calc R . .

loop_
_atom_site_aniso_label
_atom_site_aniso_U_11
_atom_site_aniso_U_22
_atom_site_aniso_U_33
_atom_site_aniso_U_23
_atom_site_aniso_U_13
_atom_site_aniso_U_12
Nb1 0.01423(15) 0.01569(16) 0.03597(18) -0.00105(11) 0.00671(12) 0.00054(10)
Cu1 0.0124(2) 0.0149(2) 0.0428(2) 0.00221(16) 0.00128(16) -0.00043(14)
F1 0.0192(8) 0.0212(8) 0.0214(6) -0.0007(5) 0.0058(6) 0.0000(5)
F2 0.0205(6) 0.0294(7) 0.0258(7) 0.0005(5) 0.0048(5) 0.0068(6)
F3 0.0288(7) 0.0217(7) 0.0257(7) -0.0009(5) 0.0062(5) -0.0065(6)
O1 0.0192(8) 0.0212(8) 0.0214(6) -0.0007(5) 0.0058(6) 0.0000(5)
N1 0.0157(9) 0.0172(9) 0.0281(10) 0.0016(7) 0.0050(7) -0.0003(7)
N2 0.0652(16) 0.0388(13) 0.0353(13) 0.0074(10) 0.0176(12) -0.0091(12)
N3 0.0153(9) 0.0184(9) 0.0276(10) 0.0009(7) 0.0036(7) 0.0001(7)
N4 0.0277(11) 0.0549(15) 0.0275(11) 0.0039(10) 0.0026(9) 0.0033(10)
C1 0.0206(11) 0.0225(11) 0.0230(11) -0.0028(8) 0.0031(9) 0.0036(9)
C2 0.0250(11) 0.0208(11) 0.0290(12) 0.0040(9) 0.0111(9) 0.0023(9)
C3 0.0314(13) 0.0206(11) 0.0336(13) -0.0006(9) 0.0064(10) -0.0050(10)
C4 0.0422(15) 0.0312(13) 0.0233(12) -0.0024(10) 0.0033(10) -0.0073(11)
C5 0.0384(14) 0.0297(13) 0.0261(12) 0.0026(10) 0.0098(10) -0.0050(11)
C6 0.0216(11) 0.0256(11) 0.0266(11) -0.0007(9) 0.0097(9) 0.0003(9)
C7 0.0207(11) 0.0261(12) 0.0247(11) -0.0013(9) 0.0037(9) -0.0020(9)
C8 0.0194(11) 0.0437(15) 0.0322(13) -0.0022(11) 0.0053(10) 0.0095(11)
C9 0.0293(13) 0.0538(18) 0.0290(13) -0.0067(11) 0.0108(10) 0.0100(12)
C10 0.0287(12) 0.0388(14) 0.0218(11) -0.0022(10) 0.0019(9) 0.0043(10)

loop_
_atom_type_symbol
_atom_type_description
_atom_type_scat_dispersion_real
_atom_type_scat_dispersion_imag
_atom_type_scat_source
C C 0.0033 0.0016 'International Tables Vol C Tables 4.2.6.8 and 6.1.1.4'
H H 0.0000 0.0000 'International Tables Vol C Tables 4.2.6.8 and 6.1.1.4'
N N 0.0061 0.0033 'International Tables Vol C Tables 4.2.6.8 and 6.1.1.4'
O O 0.0106 0.0060 'International Tables Vol C Tables 4.2.6.8 and 6.1.1.4'
F F 0.0171 0.0103 'International Tables Vol C Tables 4.2.6.8 and 6.1.1.4'
Cu Cu 0.3201 1.2651 'International Tables Vol C Tables 4.2.6.8 and 6.1.1.4'
Nb Nb -2.0727 0.6215 'International Tables Vol C Tables 4.2.6.8 and 6.1.1.4'

loop_
_geom_angle_atom_site_label_1
_geom_angle_atom_site_label_2
_geom_angle_atom_site_label_3
_geom_angle
_geom_angle_site_symmetry_1
_geom_angle_site_symmetry_3
_geom_angle_publ_flag
O1 Nb1 F1 180.00(10) 3_755 . ?
O1 Nb1 F1 0.00(7) 3_755 3_755 ?
F1 Nb1 F1 180.00(7) . 3_755 ?
O1 Nb1 F2 90.03(5) 3_755 . ?
F1 Nb1 F2 89.97(5) . . ?
F1 Nb1 F2 90.03(5) 3_755 . ?
O1 Nb1 F2 89.97(5) 3_755 3_755 ?
F1 Nb1 F2 90.03(5) . 3_755 ?
F1 Nb1 F2 89.97(5) 3_755 3_755 ?
F2 Nb1 F2 180.00(8) . 3_755 ?
O1 Nb1 F3 89.92(5) 3_755 3_755 ?
F1 Nb1 F3 90.08(5) . 3_755 ?
F1 Nb1 F3 89.92(5) 3_755 3_755 ?
F2 Nb1 F3 89.69(5) . 3_755 ?
F2 Nb1 F3 90.31(5) 3_755 3_755 ?
O1 Nb1 F3 90.08(5) 3_755 . ?
F1 Nb1 F3 89.92(5) . . ?
F1 Nb1 F3 90.08(5) 3_755 . ?
F2 Nb1 F3 90.31(5) . . ?
F2 Nb1 F3 89.69(5) 3_755 . ?
F3 Nb1 F3 180.00(3) 3_755 . ?
N3 Cu1 N3 180.0 3_756 . ?
N3 Cu1 N1 90.50(7) 3_756 3_756 ?
N3 Cu1 N1 89.50(7) . 3_756 ?
N3 Cu1 N1 89.50(7) 3_756 . ?
N3 Cu1 N1 90.50(7) . . ?
N1 Cu1 N1 180.00(4) 3_756 . ?
N3 Cu1 F1 90.53(6) 3_756 . ?
N3 Cu1 F1 89.47(6) . . ?
N1 Cu1 F1 89.64(6) 3_756 . ?
N1 Cu1 F1 90.36(6) . . ?
Nb1 F1 Cu1 178.99(6) . . ?
C1 N1 C5 118.69(19) . . ?
C1 N1 Cu1 119.89(15) . . ?
C5 N1 Cu1 121.30(15) . . ?
C2 N2 H2A 120.0 . . ?
C2 N2 H2B 120.0 . . ?
H2A N2 H2B 120.0 . . ?
C10 N3 C6 118.97(19) . . ?
C10 N3 Cu1 120.87(15) . . ?
C6 N3 Cu1 120.09(14) . . ?
C7 N4 H4B 120.0 . . ?
C7 N4 H4C 120.0 . . ?
H4B N4 H4C 120.0 . . ?
N1 C1 C2 122.7(2) . . ?
N1 C1 H1A 118.7 . . ?
C2 C1 H1A 118.7 . . ?
N2 C2 C3 122.3(2) . . ?
N2 C2 C1 119.8(2) . . ?
C3 C2 C1 117.8(2) . . ?
C4 C3 C2 119.4(2) . . ?
C4 C3 H3A 120.3 . . ?
C2 C3 H3A 120.3 . . ?
C3 C4 C5 119.5(2) . . ?
C3 C4 H4A 120.3 . . ?
C5 C4 H4A 120.3 . . ?
N1 C5 C4 121.8(2) . . ?
N1 C5 H5A 119.1 . . ?
C4 C5 H5A 119.1 . . ?
N3 C6 C7 123.2(2) . . ?
N3 C6 H6A 118.4 . . ?
C7 C6 H6A 118.4 . . ?
N4 C7 C8 122.2(2) . . ?
N4 C7 C6 120.6(2) . . ?
C8 C7 C6 117.2(2) . . ?
C9 C8 C7 119.4(2) . . ?
C9 C8 H8A 120.3 . . ?
C7 C8 H8A 120.3 . . ?
C8 C9 C10 119.9(2) . . ?
C8 C9 H9A 120.0 . . ?
C10 C9 H9A 120.0 . . ?
N3 C10 C9 121.3(2) . . ?
N3 C10 H10A 119.3 . . ?
C9 C10 H10A 119.3 . . ?

loop_
_geom_bond_atom_site_label_1
_geom_bond_atom_site_label_2
_geom_bond_distance
_geom_bond_site_symmetry_2
_geom_bond_publ_flag
Nb1 O1 1.9189(14) 3_755 ?
Nb1 F1 1.9189(14) . ?
Nb1 F1 1.9189(14) 3_755 ?
Nb1 F2 1.9401(12) . ?
Nb1 F2 1.9401(12) 3_755 ?
Nb1 F3 1.9419(12) 3_755 ?
Nb1 F3 1.9419(12) . ?
Cu1 N3 2.0274(17) 3_756 ?
Cu1 N3 2.0274(17) . ?
Cu1 N1 2.0337(17) 3_756 ?
Cu1 N1 2.0337(17) . ?
Cu1 F1 2.5322(14) . ?
N1 C1 1.339(3) . ?
N1 C5 1.342(3) . ?
N2 C2 1.377(3) . ?
N2 H2A 0.8800 . ?
N2 H2B 0.8800 . ?
N3 C10 1.335(3) . ?
N3 C6 1.338(3) . ?
N4 C7 1.375(3) . ?
N4 H4B 0.8800 . ?
N4 H4C 0.8800 . ?
C1 C2 1.394(3) . ?
C1 H1A 0.9500 . ?
C2 C3 1.387(3) . ?
C3 C4 1.373(3) . ?
C3 H3A 0.9500 . ?
C4 C5 1.382(3) . ?
C4 H4A 0.9500 . ?
C5 H5A 0.9500 . ?
C6 C7 1.395(3) . ?
C6 H6A 0.9500 . ?
C7 C8 1.391(3) . ?
C8 C9 1.373(3) . ?
C8 H8A 0.9500 . ?
C9 C10 1.385(3) . ?
C9 H9A 0.9500 . ?
C10 H10A 0.9500 . ?

loop_
_geom_torsion_atom_site_label_1
_geom_torsion_atom_site_label_2
_geom_torsion_atom_site_label_3
_geom_torsion_atom_site_label_4
_geom_torsion
_geom_torsion_site_symmetry_1
_geom_torsion_site_symmetry_2
_geom_torsion_site_symmetry_3
_geom_torsion_site_symmetry_4
_geom_torsion_publ_flag
O1 Nb1 F1 Cu1 159(100) 3_755 . . . ?
F1 Nb1 F1 Cu1 159(100) 3_755 . . . ?
F2 Nb1 F1 Cu1 -83(4) . . . . ?
F2 Nb1 F1 Cu1 97(4) 3_755 . . . ?
F3 Nb1 F1 Cu1 7(4) 3_755 . . . ?
F3 Nb1 F1 Cu1 -173(4) . . . . ?
N3 Cu1 F1 Nb1 88(4) 3_756 . . . ?
N3 Cu1 F1 Nb1 -92(4) . . . . ?
N1 Cu1 F1 Nb1 -2(4) 3_756 . . . ?
N1 Cu1 F1 Nb1 178(100) . . . . ?
N3 Cu1 N1 C1 97.79(16) 3_756 . . . ?
N3 Cu1 N1 C1 -82.21(16) . . . . ?
N1 Cu1 N1 C1 169(100) 3_756 . . . ?
F1 Cu1 N1 C1 7.26(15) . . . . ?
N3 Cu1 N1 C5 -78.18(18) 3_756 . . . ?
N3 Cu1 N1 C5 101.82(18) . . . . ?
N1 Cu1 N1 C5 -7(100) 3_756 . . . ?
F1 Cu1 N1 C5 -168.71(17) . . . . ?
N3 Cu1 N3 C10 -132(100) 3_756 . . . ?
N1 Cu1 N3 C10 95.02(18) 3_756 . . . ?
N1 Cu1 N3 C10 -84.98(18) . . . . ?
F1 Cu1 N3 C10 -175.34(18) . . . . ?
N3 Cu1 N3 C6 51(100) 3_756 . . . ?
N1 Cu1 N3 C6 -81.99(17) 3_756 . . . ?
N1 Cu1 N3 C6 98.01(17) . . . . ?
F1 Cu1 N3 C6 7.65(16) . . . . ?
C5 N1 C1 C2 0.8(3) . . . . ?
Cu1 N1 C1 C2 -175.28(16) . . . . ?
N1 C1 C2 N2 -179.6(2) . . . . ?
N1 C1 C2 C3 1.3(3) . . . . ?
N2 C2 C3 C4 178.7(2) . . . . ?
C1 C2 C3 C4 -2.1(3) . . . . ?
C2 C3 C4 C5 1.0(4) . . . . ?
C1 N1 C5 C4 -2.0(3) . . . . ?
Cu1 N1 C5 C4 174.01(19) . . . . ?
C3 C4 C5 N1 1.1(4) . . . . ?
C10 N3 C6 C7 1.3(3) . . . . ?
Cu1 N3 C6 C7 178.36(17) . . . . ?
N3 C6 C7 N4 177.3(2) . . . . ?
N3 C6 C7 C8 -1.7(3) . . . . ?
N4 C7 C8 C9 -177.8(3) . . . . ?
C6 C7 C8 C9 1.2(4) . . . . ?
C7 C8 C9 C10 -0.4(4) . . . . ?
C6 N3 C10 C9 -0.3(4) . . . . ?
Cu1 N3 C10 C9 -177.4(2) . . . . ?
C8 C9 C10 N3 -0.1(4) . . . . ?
